data_1567829
loop_
_publ_author_name
'Sharma, Himangshu'
'Mondal, Joyanta Mr.'
'Ghosh, Ananyo K. Mr.'
'Pal, Ritesh Ranjan Dr.'
'Goswami, Rajib Kumar'

_publ_section_title
;
 Total Synthesis of Antibacterial Polyketide Natural Product Thailandamide
 Lactone
;
_journal_name_full 'Chemical Science'
_journal_paper_doi 10.1039/D2SC04727F
_journal_year 2022
_chemical_absolute_configuration rmad
_chemical_formula_moiety 'C26 H35 N O3 S2 Si'
_chemical_formula_sum 'C26 H35 N O3 S2 Si'
_chemical_formula_weight 501.76
_space_group_crystal_system trigonal
_space_group_IT_number 144
_space_group_name_Hall 'P 31'
_space_group_name_H-M_alt 'P 31'
_atom_sites_solution_hydrogens geom
_atom_sites_solution_primary direct
_audit_creation_date 2022-05-14
_audit_creation_method
;
Olex2 1.3-ac4
(compiled 2019.04.23 svn.r3594 for Rigaku Oxford Diffraction, GUI svn.r5739)
;
_audit_update_record
;
2022-07-05 deposited with the CCDC.	2022-10-21 downloaded from the CCDC.
;
_cell_angle_alpha 90
_cell_angle_beta 90
_cell_angle_gamma 120
_cell_formula_units_Z 3
_cell_length_a 18.235(3)
_cell_length_b 18.235(3)
_cell_length_c 7.1321(9)
_cell_measurement_reflns_used 7984
_cell_measurement_temperature 298(2)
_cell_measurement_theta_max 26.377
_cell_measurement_theta_min 2.23
_cell_volume 2053.8(5)
_computing_cell_refinement 'SAINT V8.38A (?, 2016)'
_computing_data_reduction 'SAINT V8.38A (?, 2016)'
_computing_molecular_graphics 'Olex2 (Dolomanov et al., 2009)'
_computing_publication_material 'Olex2 (Dolomanov et al., 2009)'
_computing_structure_refinement 'XL (Sheldrick, 2008)'
_computing_structure_solution 'ShelXS (Sheldrick, 2008)'
_diffrn_ambient_temperature 298
_diffrn_measured_fraction_theta_full 0.998
_diffrn_measured_fraction_theta_max 0.999
_diffrn_measurement_device_type 'Bruker APEX-III PHOTON II'
_diffrn_measurement_method '\f and \w scans'
_diffrn_radiation_type MoK\a
_diffrn_radiation_wavelength 0.71073
_diffrn_reflns_av_R_equivalents 0.0691
_diffrn_reflns_av_unetI/netI 0.0610
_diffrn_reflns_Laue_measured_fraction_full 0.998
_diffrn_reflns_Laue_measured_fraction_max 0.999
_diffrn_reflns_limit_h_max 19
_diffrn_reflns_limit_h_min -23
_diffrn_reflns_limit_k_max 23
_diffrn_reflns_limit_k_min -23
_diffrn_reflns_limit_l_max 8
_diffrn_reflns_limit_l_min -9
_diffrn_reflns_number 22774
_diffrn_reflns_point_group_measured_fraction_full 0.979
_diffrn_reflns_point_group_measured_fraction_max 0.976
_diffrn_reflns_theta_full 25.242
_diffrn_reflns_theta_max 26.711
_diffrn_reflns_theta_min 2.234
_diffrn_standards_number 0
_exptl_absorpt_coefficient_mu 0.265
_exptl_absorpt_correction_T_max 0.7454
_exptl_absorpt_correction_T_min 0.6517
_exptl_absorpt_correction_type multi-scan
_exptl_absorpt_process_details
'SADABS-2016/2 (Bruker,2016/2) was used for absorption correction. wR2(int) was 0.1368 before and 0.0905 after correction. The Ratio of minimum to maximum transmission is 0.8743. The \l/2 correction factor is Not present.'
_exptl_crystal_colour 'clear light yellow'
_exptl_crystal_colour_lustre clear
_exptl_crystal_colour_modifier light
_exptl_crystal_colour_primary yellow
_exptl_crystal_density_diffrn 1.217
_exptl_crystal_description needle
_exptl_crystal_F_000 804
_exptl_crystal_size_max 0.45
_exptl_crystal_size_mid 0.1
_exptl_crystal_size_min 0.1
_refine_diff_density_max 0.337
_refine_diff_density_min -0.377
_refine_diff_density_rms 0.047
_refine_ls_abs_structure_details
;
 Flack x determined using 1840 quotients [(I+)-(I-)]/[(I+)+(I-)]
 (Parsons, Flack and Wagner, Acta Cryst. B69 (2013) 249-259).
;
_refine_ls_abs_structure_Flack -0.03(4)
_refine_ls_extinction_coef 0.011(2)
_refine_ls_extinction_expression Fc^*^=kFc[1+0.001xFc^2^\l^3^/sin(2\q)]^-1/4^
_refine_ls_extinction_method 'SHELXL-2016/6 (Sheldrick 2016)'
_refine_ls_goodness_of_fit_ref 1.071
_refine_ls_hydrogen_treatment constr
_refine_ls_matrix_type full
_refine_ls_number_parameters 356
_refine_ls_number_reflns 5650
_refine_ls_number_restraints 1
_refine_ls_restrained_S_all 1.071
_refine_ls_R_factor_all 0.0624
_refine_ls_R_factor_gt 0.0439
_refine_ls_shift/su_max 0.005
_refine_ls_shift/su_mean 0.000
_refine_ls_structure_factor_coef Fsqd
_refine_ls_weighting_details 'w=1/[\s^2^(Fo^2^)+(0.0275P)^2^+0.7416P] where P=(Fo^2^+2Fc^2^)/3'
_refine_ls_weighting_scheme calc
_refine_ls_wR_factor_gt 0.0923
_refine_ls_wR_factor_ref 0.1057
_reflns_Friedel_coverage 0.956
_reflns_Friedel_fraction_full 0.959
_reflns_Friedel_fraction_max 0.954
_reflns_number_gt 4680
_reflns_number_total 5650
_reflns_threshold_expression 'I > 2\s(I)'
_cod_data_source_file d2sc04727f2.cif
_cod_data_source_block rg070222_0m_a
_cod_original_cell_volume 2053.9(6)
_cod_database_code 1567829
_shelx_shelxl_version_number 2016/6
_shelx_space_group_comment
;
The symmetry employed for this shelxl refinement is uniquely defined
by the following loop, which should always be used as a source of
symmetry information in preference to the above space-group names.
They are only intended as comments.
;
_shelx_estimated_absorpt_t_max 0.974
_shelx_estimated_absorpt_t_min 0.890
_olex2_refinement_description
;
1. Fixed Uiso
 At 1.2 times of:
  All C(H) groups, All C(H,H) groups
 At 1.5 times of:
  All C(H,H,H) groups, All O(H) groups
2. Uiso/Uaniso restraints and constraints
Uanis(C22A) = Uanis(C26A)
Uanis(C24B) = Uanis(C22A)
Uanis(C25A) = Uanis(C23B)
3. Others
 Sof(Si1)=Sof(C24A)=Sof(C22A)=Sof(H22D)=Sof(H22E)=Sof(H22F)=Sof(C21A)=
 Sof(H21A)=Sof(H21B)=Sof(H21C)=Sof(C25A)=Sof(H25A)=Sof(H25B)=Sof(H25C)=
 Sof(C23A)=Sof(H23A)=Sof(H23B)=Sof(H23C)=Sof(C26A)=Sof(H26A)=Sof(H26B)=
 Sof(H26C)=1-FVAR(1)
 Sof(Si00)=Sof(C22)=Sof(H22A)=Sof(H22B)=Sof(H22C)=Sof(C28)=Sof(H28A)=Sof(H28B)=
 Sof(H28C)=Sof(C21B)=Sof(C22B)=Sof(H22G)=Sof(H22H)=Sof(H22I)=Sof(C24B)=
 Sof(H24A)=Sof(H24B)=Sof(H24C)=Sof(C23B)=Sof(H23D)=Sof(H23E)=Sof(H23F)=FVAR(1)
4.a Ternary CH refined with riding coordinates:
 C8(H8), C13(H13)
4.b Secondary CH2 refined with riding coordinates:
 C14(H14A,H14B), C12(H12A,H12B), C9(H9A,H9B), C7(H7A,H7B)
4.c Aromatic/amide H refined with riding coordinates:
 C20(H20), C5(H5), C2(H2), C1(H1), C16(H16), C4(H4), C19(H19), C3(H3), C17(H17)
4.d Idealised Me refined as rotating group:
 C22(H22A,H22B,H22C), C28(H28A,H28B,H28C), C22A(H22D,H22E,H22F), C21A(H21A,
 H21B,H21C), C25A(H25A,H25B,H25C), C22B(H22G,H22H,H22I), C23A(H23A,H23B,H23C),
 C24B(H24A,H24B,H24C), C26A(H26A,H26B,H26C), C23B(H23D,H23E,H23F)
4.e Idealised tetrahedral OH refined as rotating group:
 O003(H003)
;
_olex2_submission_special_instructions 'No special instructions were received'

loop_
_space_group_symop_operation_xyz
'x, y, z'
'-y, x-y, z+1/3'
'-x+y, -x, z+2/3'

loop_
_atom_site_label
_atom_site_type_symbol
_atom_site_fract_x
_atom_site_fract_y
_atom_site_fract_z
_atom_site_U_iso_or_equiv
_atom_site_adp_type
_atom_site_occupancy
_atom_site_site_symmetry_order
_atom_site_calc_flag
_atom_site_refinement_flags_posn
_atom_site_refinement_flags_adp
_atom_site_refinement_flags_occupancy
_atom_site_disorder_assembly
_atom_site_disorder_group
S001 S 0.45800(8) 0.43208(8) 0.02064(13) 0.0446(3) Uani 1 1 d . . . . .
S002 S 0.28823(8) 0.40100(9) 0.09442(17) 0.0581(4) Uani 1 1 d . . . . .
O003 O 0.34317(16) 0.63184(16) 0.5887(3) 0.0305(6) Uani 1 1 d . . . . .
H003 H 0.348166 0.659597 0.683165 0.046 Uiso 1 1 calc GR . . . .
O004 O 0.43665(18) 0.53661(19) 0.6183(4) 0.0394(7) Uani 1 1 d . . . . .
Si00 Si -0.0983(2) 0.12737(16) 0.9663(4) 0.0616(11) Uani 0.602(6) 1 d . . P A 1
N006 N 0.4250(2) 0.4829(2) 0.3286(4) 0.0293(7) Uani 1 1 d . . . . .
Si1 Si -0.1348(2) 0.12472(18) 0.8555(6) 0.0411(13) Uani 0.398(6) 1 d . . P A 2
C15 C 0.1352(2) 0.4330(2) 0.6902(6) 0.0334(9) Uani 1 1 d . . . . .
C20 C 0.1246(3) 0.4047(3) 0.8740(6) 0.0394(9) Uani 1 1 d . . . . .
H20 H 0.155355 0.442772 0.968770 0.047 Uiso 1 1 calc R . . . .
O00A O -0.0297(2) 0.1793(2) 0.8192(7) 0.0823(13) Uani 1 1 d . . . . .
C14 C 0.1973(2) 0.5236(3) 0.6405(6) 0.0337(9) Uani 1 1 d . . . . .
H14A H 0.193679 0.560351 0.733783 0.040 Uiso 1 1 calc R . . . .
H14B H 0.181384 0.536585 0.520567 0.040 Uiso 1 1 calc R . . . .
C6 C 0.5930(2) 0.4503(2) 0.5664(5) 0.0294(8) Uani 1 1 d . . . . .
C8 C 0.5115(2) 0.4963(2) 0.3584(5) 0.0287(8) Uani 1 1 d . . . . .
H8 H 0.546023 0.550634 0.422113 0.034 Uiso 1 1 calc R . . . .
C5 C 0.6409(3) 0.4142(3) 0.5106(6) 0.0357(9) Uani 1 1 d . . . . .
H5 H 0.620869 0.373159 0.417050 0.043 Uiso 1 1 calc R . . . .
C13 C 0.2894(2) 0.5430(2) 0.6288(5) 0.0282(8) Uani 1 1 d . . . . .
H13 H 0.305920 0.529539 0.748990 0.034 Uiso 1 1 calc R . . . .
C12 C 0.3037(2) 0.4952(3) 0.4731(5) 0.0325(8) Uani 1 1 d . . . . .
H12A H 0.262142 0.435415 0.482892 0.039 Uiso 1 1 calc R . . . .
H12B H 0.295978 0.515273 0.352840 0.039 Uiso 1 1 calc R . . . .
C11 C 0.3916(2) 0.5067(2) 0.4827(5) 0.0304(8) Uani 1 1 d . . . . .
C2 C 0.7022(3) 0.5364(3) 0.7881(6) 0.0422(10) Uani 1 1 d . . . . .
H2 H 0.722669 0.577524 0.881309 0.051 Uiso 1 1 calc R . . . .
C10 C 0.3858(3) 0.4413(3) 0.1651(5) 0.0361(9) Uani 1 1 d . . . . .
C9 C 0.5481(3) 0.5005(3) 0.1653(5) 0.0373(9) Uani 1 1 d . . . . .
H9A H 0.588434 0.480498 0.169054 0.045 Uiso 1 1 calc R . . . .
H9B H 0.576421 0.558011 0.117730 0.045 Uiso 1 1 calc R . . . .
C1 C 0.6250(3) 0.5121(3) 0.7055(5) 0.0346(9) Uani 1 1 d . . . . .
H1 H 0.593992 0.537416 0.743119 0.042 Uiso 1 1 calc R . . . .
C7 C 0.5079(2) 0.4250(2) 0.4802(5) 0.0285(8) Uani 1 1 d . . . . .
H7A H 0.466442 0.411095 0.579097 0.034 Uiso 1 1 calc R . . . .
H7B H 0.489729 0.374831 0.403781 0.034 Uiso 1 1 calc R . . . .
C16 C 0.0882(3) 0.3744(3) 0.5516(7) 0.0441(10) Uani 1 1 d . . . . .
H16 H 0.094259 0.391795 0.427236 0.053 Uiso 1 1 calc R . . . .
C4 C 0.7191(3) 0.4394(3) 0.5949(6) 0.0409(10) Uani 1 1 d . . . . .
H4 H 0.750982 0.415013 0.557222 0.049 Uiso 1 1 calc R . . . .
C19 C 0.0691(3) 0.3208(3) 0.9194(7) 0.0501(12) Uani 1 1 d . . . . .
H19 H 0.062729 0.303199 1.043650 0.060 Uiso 1 1 calc R . . . .
C3 C 0.7492(3) 0.4999(3) 0.7333(6) 0.0430(10) Uani 1 1 d . . . . .
H3 H 0.801160 0.516277 0.789777 0.052 Uiso 1 1 calc R . . . .
C17 C 0.0325(3) 0.2904(3) 0.5961(7) 0.0517(12) Uani 1 1 d . . . . .
H17 H 0.001169 0.252194 0.501906 0.062 Uiso 1 1 calc R . . . .
C18 C 0.0233(3) 0.2633(3) 0.7795(8) 0.0540(13) Uani 1 1 d . . . . .
C22 C -0.1715(9) 0.1911(7) 0.968(2) 0.088(4) Uani 0.602(6) 1 d . . P A 1
H22A H -0.149519 0.234664 1.061664 0.132 Uiso 0.602(6) 1 calc GR . P A 1
H22B H -0.229616 0.150936 0.995425 0.132 Uiso 0.602(6) 1 calc GR . P A 1
H22C H -0.167886 0.215927 0.847039 0.132 Uiso 0.602(6) 1 calc GR . P A 1
C24A C -0.1602(10) 0.0287(8) 0.995(3) 0.067(4) Uani 0.398(6) 1 d . . P A 2
C28 C -0.0437(15) 0.0961(14) 1.146(2) 0.154(8) Uani 0.602(6) 1 d . . P A 1
H28A H -0.050483 0.041958 1.113972 0.231 Uiso 0.602(6) 1 calc GR . P A 1
H28B H -0.068300 0.092686 1.267296 0.231 Uiso 0.602(6) 1 calc GR . P A 1
H28C H 0.015427 0.137680 1.149481 0.231 Uiso 0.602(6) 1 calc GR . P A 1
C21B C -0.1825(7) 0.0325(6) 0.845(2) 0.082(4) Uani 0.602(6) 1 d . . P A 1
C22A C -0.181(4) 0.095(3) 0.605(6) 0.149(9) Uani 0.398(6) 1 d . . P A 2
H22D H -0.151868 0.143079 0.524033 0.223 Uiso 0.398(6) 1 calc GR . P A 2
H22E H -0.239907 0.076164 0.607011 0.223 Uiso 0.398(6) 1 calc GR . P A 2
H22F H -0.172499 0.049732 0.558074 0.223 Uiso 0.398(6) 1 calc GR . P A 2
C21A C -0.1302(11) 0.1952(10) 1.083(2) 0.065(4) Uani 0.398(6) 1 d . . P A 2
H21A H -0.096857 0.189527 1.179644 0.097 Uiso 0.398(6) 1 calc GR . P A 2
H21B H -0.186566 0.175473 1.128117 0.097 Uiso 0.398(6) 1 calc GR . P A 2
H21C H -0.105030 0.253573 1.046825 0.097 Uiso 0.398(6) 1 calc GR . P A 2
C25A C -0.251(9) -0.027(9) 0.964(18) 0.132(10) Uani 0.398(6) 1 d . . P A 1
H25A H -0.227677 -0.035231 1.077745 0.197 Uiso 0.398(6) 1 calc GR . P A 1
H25B H -0.282553 -0.079884 0.899947 0.197 Uiso 0.398(6) 1 calc GR . P A 1
H25C H -0.287249 -0.004597 0.993782 0.197 Uiso 0.398(6) 1 calc GR . P A 1
C22B C -0.1476(10) -0.0190(8) 0.758(2) 0.115(6) Uani 0.602(6) 1 d . . P A 1
H22G H -0.100605 0.016600 0.678632 0.172 Uiso 0.602(6) 1 calc GR . P A 1
H22H H -0.190954 -0.064099 0.685141 0.172 Uiso 0.602(6) 1 calc GR . P A 1
H22I H -0.129047 -0.042438 0.855316 0.172 Uiso 0.602(6) 1 calc GR . P A 1
C23A C -0.1172(13) -0.0173(12) 0.919(4) 0.105(9) Uani 0.398(6) 1 d . . P A 2
H23A H -0.139475 -0.039505 0.797265 0.157 Uiso 0.398(6) 1 calc GR . P A 2
H23B H -0.127343 -0.062982 1.001928 0.157 Uiso 0.398(6) 1 calc GR . P A 2
H23C H -0.057375 0.021275 0.910057 0.157 Uiso 0.398(6) 1 calc GR . P A 2
C24B C -0.212(2) 0.071(2) 0.679(3) 0.149(9) Uani 0.602(6) 1 d . . P A 1
H24A H -0.232074 0.106067 0.731437 0.223 Uiso 0.602(6) 1 calc GR . P A 1
H24B H -0.255976 0.025870 0.608692 0.223 Uiso 0.602(6) 1 calc GR . P A 1
H24C H -0.164357 0.104536 0.598607 0.223 Uiso 0.602(6) 1 calc GR . P A 1
C26A C -0.128(2) 0.0575(18) 1.196(4) 0.149(9) Uani 0.398(6) 1 d . . P A 2
H26A H -0.068388 0.096913 1.193421 0.223 Uiso 0.398(6) 1 calc GR . P A 2
H26B H -0.139045 0.009272 1.270536 0.223 Uiso 0.398(6) 1 calc GR . P A 2
H26C H -0.157045 0.084416 1.249568 0.223 Uiso 0.398(6) 1 calc GR . P A 2
C23B C -0.257(5) -0.026(6) 1.006(11) 0.132(10) Uani 0.602(6) 1 d . . P A 2
H23D H -0.279063 0.001900 1.079997 0.197 Uiso 0.602(6) 1 calc GR . P A 2
H23E H -0.271495 -0.079737 1.061739 0.197 Uiso 0.602(6) 1 calc GR . P A 2
H23F H -0.279877 -0.035327 0.881381 0.197 Uiso 0.602(6) 1 calc GR . P A 2

loop_
_atom_site_aniso_label
_atom_site_aniso_U_11
_atom_site_aniso_U_22
_atom_site_aniso_U_33
_atom_site_aniso_U_23
_atom_site_aniso_U_13
_atom_site_aniso_U_12
S001 0.0623(7) 0.0641(8) 0.0269(5) -0.0070(5) -0.0036(5) 0.0461(7)
S002 0.0563(7) 0.0843(9) 0.0518(7) -0.0347(7) -0.0276(6) 0.0487(7)
O003 0.0319(14) 0.0299(14) 0.0314(13) -0.0025(11) -0.0011(11) 0.0167(12)
O004 0.0390(16) 0.0572(19) 0.0338(15) -0.0162(13) -0.0094(13) 0.0329(15)
Si00 0.076(2) 0.0448(14) 0.0534(19) 0.0012(11) 0.0073(16) 0.0226(13)
N006 0.0335(17) 0.0341(17) 0.0284(15) -0.0050(13) -0.0045(13) 0.0229(15)
Si1 0.041(2) 0.0296(16) 0.047(3) 0.0040(14) 0.0074(17) 0.0133(14)
C15 0.0268(19) 0.035(2) 0.044(2) -0.0017(17) -0.0032(16) 0.0200(17)
C20 0.032(2) 0.037(2) 0.048(2) -0.0010(18) -0.0065(19) 0.0168(18)
O00A 0.053(2) 0.0324(19) 0.143(4) 0.004(2) 0.019(2) 0.0070(17)
C14 0.032(2) 0.038(2) 0.038(2) 0.0011(17) 0.0018(17) 0.0223(18)
C6 0.0296(19) 0.034(2) 0.0294(18) 0.0049(16) 0.0025(15) 0.0195(17)
C8 0.0301(19) 0.035(2) 0.0282(18) 0.0001(15) 0.0000(15) 0.0214(17)
C5 0.041(2) 0.043(2) 0.032(2) 0.0016(17) 0.0029(17) 0.028(2)
C13 0.0293(19) 0.0296(19) 0.0290(18) -0.0038(15) -0.0025(15) 0.0172(16)
C12 0.034(2) 0.036(2) 0.034(2) -0.0062(16) -0.0048(16) 0.0226(18)
C11 0.035(2) 0.035(2) 0.0296(18) -0.0028(16) -0.0024(16) 0.0238(18)
C2 0.040(2) 0.054(3) 0.037(2) -0.0104(19) -0.0066(18) 0.026(2)
C10 0.048(2) 0.044(2) 0.0303(19) -0.0064(17) -0.0060(17) 0.034(2)
C9 0.047(2) 0.042(2) 0.033(2) 0.0079(18) 0.0078(18) 0.030(2)
C1 0.037(2) 0.041(2) 0.031(2) -0.0021(17) 0.0037(16) 0.0239(19)
C7 0.0302(19) 0.0304(19) 0.0299(18) 0.0026(15) 0.0025(15) 0.0189(16)
C16 0.036(2) 0.052(3) 0.046(2) -0.006(2) -0.0033(19) 0.023(2)
C4 0.040(2) 0.058(3) 0.040(2) 0.009(2) 0.0074(19) 0.036(2)
C19 0.045(3) 0.043(3) 0.058(3) 0.010(2) 0.001(2) 0.019(2)
C3 0.034(2) 0.061(3) 0.039(2) 0.003(2) -0.0018(18) 0.027(2)
C17 0.035(2) 0.046(3) 0.066(3) -0.019(2) -0.009(2) 0.014(2)
C18 0.034(2) 0.037(2) 0.086(4) 0.000(2) 0.003(2) 0.014(2)
C22 0.095(10) 0.057(6) 0.109(10) 0.008(7) 0.050(8) 0.037(7)
C24A 0.075(10) 0.037(7) 0.087(11) 0.026(8) 0.020(9) 0.027(7)
C28 0.19(2) 0.21(2) 0.104(11) 0.016(13) -0.038(13) 0.134(18)
C21B 0.058(6) 0.041(5) 0.120(10) 0.010(6) 0.037(7) 0.006(5)
C22A 0.18(2) 0.141(16) 0.132(17) -0.028(12) -0.088(15) 0.081(15)
C21A 0.074(11) 0.061(9) 0.068(10) -0.003(8) 0.018(8) 0.041(8)
C25A 0.098(13) 0.062(5) 0.20(3) 0.029(16) 0.102(16) 0.014(8)
C22B 0.104(11) 0.044(6) 0.160(14) -0.021(8) 0.060(10) 0.010(6)
C23A 0.085(13) 0.053(10) 0.19(2) 0.065(14) 0.058(16) 0.047(10)
C24B 0.18(2) 0.141(16) 0.132(17) -0.028(12) -0.088(15) 0.081(15)
C26A 0.18(2) 0.141(16) 0.132(17) -0.028(12) -0.088(15) 0.081(15)
C23B 0.098(13) 0.062(5) 0.20(3) 0.029(16) 0.102(16) 0.014(8)

loop_
_atom_type_symbol
_atom_type_description
_atom_type_scat_dispersion_real
_atom_type_scat_dispersion_imag
_atom_type_scat_source
C C 0.0033 0.0016 'International Tables Vol C Tables 4.2.6.8 and 6.1.1.4'
H H 0.0000 0.0000 'International Tables Vol C Tables 4.2.6.8 and 6.1.1.4'
N N 0.0061 0.0033 'International Tables Vol C Tables 4.2.6.8 and 6.1.1.4'
O O 0.0106 0.0060 'International Tables Vol C Tables 4.2.6.8 and 6.1.1.4'
S S 0.1246 0.1234 'International Tables Vol C Tables 4.2.6.8 and 6.1.1.4'
Si Si 0.0817 0.0704 'International Tables Vol C Tables 4.2.6.8 and 6.1.1.4'

loop_
_geom_angle_atom_site_label_1
_geom_angle_atom_site_label_2
_geom_angle_atom_site_label_3
_geom_angle
_geom_angle_site_symmetry_1
_geom_angle_site_symmetry_3
_geom_angle_publ_flag
C10 S001 C9 93.79(19) . . ?
C13 O003 H003 109.5 . . ?
O00A Si00 C22 101.7(4) . . ?
O00A Si00 C28 105.1(8) . . ?
O00A Si00 C21B 107.1(4) . . ?
C28 Si00 C22 136.2(8) . . ?
C21B Si00 C22 93.4(6) . . ?
C21B Si00 C28 110.6(9) . . ?
C11 N006 C8 114.9(3) . . ?
C10 N006 C8 115.3(3) . . ?
C10 N006 C11 129.4(3) . . ?
O00A Si1 C24A 108.2(6) . . ?
O00A Si1 C22A 103.2(17) . . ?
O00A Si1 C21A 94.2(6) . . ?
C24A Si1 C22A 111.1(17) . . ?
C24A Si1 C21A 94.5(8) . . ?
C22A Si1 C21A 142(2) . . ?
C20 C15 C14 121.3(4) . . ?
C20 C15 C16 117.9(4) . . ?
C16 C15 C14 120.8(4) . . ?
C15 C20 H20 119.3 . . ?
C19 C20 C15 121.4(4) . . ?
C19 C20 H20 119.3 . . ?
C18 O00A Si00 136.7(4) . . ?
C18 O00A Si1 130.6(4) . . ?
C15 C14 H14A 108.8 . . ?
C15 C14 H14B 108.8 . . ?
C15 C14 C13 113.7(3) . . ?
H14A C14 H14B 107.7 . . ?
C13 C14 H14A 108.8 . . ?
C13 C14 H14B 108.8 . . ?
C5 C6 C1 118.6(4) . . ?
C5 C6 C7 122.1(4) . . ?
C1 C6 C7 119.2(3) . . ?
N006 C8 H8 109.0 . . ?
N006 C8 C9 106.5(3) . . ?
N006 C8 C7 110.4(3) . . ?
C9 C8 H8 109.0 . . ?
C9 C8 C7 112.7(3) . . ?
C7 C8 H8 109.0 . . ?
C6 C5 H5 120.0 . . ?
C6 C5 C4 120.1(4) . . ?
C4 C5 H5 120.0 . . ?
O003 C13 C14 108.8(3) . . ?
O003 C13 H13 109.5 . . ?
O003 C13 C12 106.6(3) . . ?
C14 C13 H13 109.5 . . ?
C12 C13 C14 113.0(3) . . ?
C12 C13 H13 109.5 . . ?
C13 C12 H12A 109.4 . . ?
C13 C12 H12B 109.4 . . ?
H12A C12 H12B 108.0 . . ?
C11 C12 C13 111.3(3) . . ?
C11 C12 H12A 109.4 . . ?
C11 C12 H12B 109.4 . . ?
O004 C11 N006 117.1(3) . . ?
O004 C11 C12 122.3(3) . . ?
N006 C11 C12 120.6(3) . . ?
C1 C2 H2 119.8 . . ?
C3 C2 H2 119.8 . . ?
C3 C2 C1 120.4(4) . . ?
S002 C10 S001 118.7(2) . . ?
N006 C10 S001 110.0(3) . . ?
N006 C10 S002 131.2(3) . . ?
S001 C9 H9A 110.8 . . ?
S001 C9 H9B 110.8 . . ?
C8 C9 S001 104.9(3) . . ?
C8 C9 H9A 110.8 . . ?
C8 C9 H9B 110.8 . . ?
H9A C9 H9B 108.8 . . ?
C6 C1 H1 119.6 . . ?
C2 C1 C6 120.8(4) . . ?
C2 C1 H1 119.6 . . ?
C6 C7 C8 111.6(3) . . ?
C6 C7 H7A 109.3 . . ?
C6 C7 H7B 109.3 . . ?
C8 C7 H7A 109.3 . . ?
C8 C7 H7B 109.3 . . ?
H7A C7 H7B 108.0 . . ?
C15 C16 H16 119.5 . . ?
C17 C16 C15 121.0(4) . . ?
C17 C16 H16 119.5 . . ?
C5 C4 H4 119.8 . . ?
C3 C4 C5 120.4(4) . . ?
C3 C4 H4 119.8 . . ?
C20 C19 H19 120.1 . . ?
C20 C19 C18 119.9(5) . . ?
C18 C19 H19 120.1 . . ?
C2 C3 H3 120.1 . . ?
C4 C3 C2 119.7(4) . . ?
C4 C3 H3 120.1 . . ?
C16 C17 H17 119.9 . . ?
C18 C17 C16 120.2(4) . . ?
C18 C17 H17 119.9 . . ?
O00A C18 C19 121.2(5) . . ?
O00A C18 C17 119.2(5) . . ?
C17 C18 C19 119.5(4) . . ?
Si00 C22 H22A 109.5 . . ?
Si00 C22 H22B 109.5 . . ?
Si00 C22 H22C 109.5 . . ?
H22A C22 H22B 109.5 . . ?
H22A C22 H22C 109.5 . . ?
H22B C22 H22C 109.5 . . ?
C23A C24A Si1 112.1(12) . . ?
C23A C24A C26A 108.2(19) . . ?
C23A C24A C23B 114(4) . . ?
C26A C24A Si1 107.8(13) . . ?
C23B C24A Si1 108(4) . . ?
C23B C24A C26A 107(3) . . ?
Si00 C28 H28A 109.5 . . ?
Si00 C28 H28B 109.5 . . ?
Si00 C28 H28C 109.5 . . ?
H28A C28 H28B 109.5 . . ?
H28A C28 H28C 109.5 . . ?
H28B C28 H28C 109.5 . . ?
C25A C21B Si00 115(6) . . ?
C25A C21B C22B 104(6) . . ?
C25A C21B C24B 114(7) . . ?
C22B C21B Si00 111.3(9) . . ?
C22B C21B C24B 108.0(18) . . ?
C24B C21B Si00 103.7(13) . . ?
Si1 C22A H22D 109.5 . . ?
Si1 C22A H22E 109.5 . . ?
Si1 C22A H22F 109.5 . . ?
H22D C22A H22E 109.5 . . ?
H22D C22A H22F 109.5 . . ?
H22E C22A H22F 109.5 . . ?
Si1 C21A H21A 109.5 . . ?
Si1 C21A H21B 109.5 . . ?
Si1 C21A H21C 109.5 . . ?
H21A C21A H21B 109.5 . . ?
H21A C21A H21C 109.5 . . ?
H21B C21A H21C 109.5 . . ?
C21B C25A H25A 109.5 . . ?
C21B C25A H25B 109.5 . . ?
C21B C25A H25C 109.4 . . ?
H25A C25A H25B 109.5 . . ?
H25A C25A H25C 109.5 . . ?
H25B C25A H25C 109.5 . . ?
C21B C22B H22G 109.5 . . ?
C21B C22B H22H 109.5 . . ?
C21B C22B H22I 109.5 . . ?
H22G C22B H22H 109.5 . . ?
H22G C22B H22I 109.5 . . ?
H22H C22B H22I 109.5 . . ?
C24A C23A H23A 109.5 . . ?
C24A C23A H23B 109.5 . . ?
C24A C23A H23C 109.5 . . ?
H23A C23A H23B 109.5 . . ?
H23A C23A H23C 109.5 . . ?
H23B C23A H23C 109.5 . . ?
C21B C24B H24A 109.5 . . ?
C21B C24B H24B 109.5 . . ?
C21B C24B H24C 109.5 . . ?
H24A C24B H24B 109.5 . . ?
H24A C24B H24C 109.5 . . ?
H24B C24B H24C 109.5 . . ?
C24A C26A H26A 109.5 . . ?
C24A C26A H26B 109.5 . . ?
C24A C26A H26C 109.5 . . ?
H26A C26A H26B 109.5 . . ?
H26A C26A H26C 109.5 . . ?
H26B C26A H26C 109.5 . . ?
C24A C23B H23D 109.5 . . ?
C24A C23B H23E 109.5 . . ?
C24A C23B H23F 109.5 . . ?
H23D C23B H23E 109.5 . . ?
H23D C23B H23F 109.5 . . ?
H23E C23B H23F 109.5 . . ?

loop_
_geom_bond_atom_site_label_1
_geom_bond_atom_site_label_2
_geom_bond_distance
_geom_bond_site_symmetry_2
_geom_bond_publ_flag
S001 C10 1.745(4) . ?
S001 C9 1.809(4) . ?
S002 C10 1.629(4) . ?
O003 H003 0.8200 . ?
O003 C13 1.442(4) . ?
O004 C11 1.208(4) . ?
Si00 O00A 1.542(5) . ?
Si00 C22 2.164(13) . ?
Si00 C28 1.879(15) . ?
Si00 C21B 1.856(13) . ?
N006 C8 1.484(5) . ?
N006 C11 1.426(5) . ?
N006 C10 1.380(5) . ?
Si1 O00A 1.681(5) . ?
Si1 C24A 1.861(14) . ?
Si1 C22A 1.93(4) . ?
Si1 C21A 2.043(15) . ?
C15 C20 1.386(6) . ?
C15 C14 1.506(6) . ?
C15 C16 1.392(6) . ?
C20 H20 0.9300 . ?
C20 C19 1.385(6) . ?
O00A C18 1.372(6) . ?
C14 H14A 0.9700 . ?
C14 H14B 0.9700 . ?
C14 C13 1.534(5) . ?
C6 C5 1.390(5) . ?
C6 C1 1.392(5) . ?
C6 C7 1.511(5) . ?
C8 H8 0.9800 . ?
C8 C9 1.516(5) . ?
C8 C7 1.538(5) . ?
C5 H5 0.9300 . ?
C5 C4 1.397(6) . ?
C13 H13 0.9800 . ?
C13 C12 1.514(5) . ?
C12 H12A 0.9700 . ?
C12 H12B 0.9700 . ?
C12 C11 1.510(5) . ?
C2 H2 0.9300 . ?
C2 C1 1.380(6) . ?
C2 C3 1.378(6) . ?
C9 H9A 0.9700 . ?
C9 H9B 0.9700 . ?
C1 H1 0.9300 . ?
C7 H7A 0.9700 . ?
C7 H7B 0.9700 . ?
C16 H16 0.9300 . ?
C16 C17 1.386(7) . ?
C4 H4 0.9300 . ?
C4 C3 1.375(6) . ?
C19 H19 0.9300 . ?
C19 C18 1.385(7) . ?
C3 H3 0.9300 . ?
C17 H17 0.9300 . ?
C17 C18 1.378(7) . ?
C22 H22A 0.9600 . ?
C22 H22B 0.9600 . ?
C22 H22C 0.9600 . ?
C24A C23A 1.51(2) . ?
C24A C26A 1.53(3) . ?
C24A C23B 1.53(8) . ?
C28 H28A 0.9600 . ?
C28 H28B 0.9600 . ?
C28 H28C 0.9600 . ?
C21B C25A 1.45(10) . ?
C21B C22B 1.505(16) . ?
C21B C24B 1.60(3) . ?
C22A H22D 0.9600 . ?
C22A H22E 0.9600 . ?
C22A H22F 0.9600 . ?
C21A H21A 0.9600 . ?
C21A H21B 0.9600 . ?
C21A H21C 0.9600 . ?
C25A H25A 0.9600 . ?
C25A H25B 0.9600 . ?
C25A H25C 0.9600 . ?
C22B H22G 0.9600 . ?
C22B H22H 0.9600 . ?
C22B H22I 0.9600 . ?
C23A H23A 0.9600 . ?
C23A H23B 0.9600 . ?
C23A H23C 0.9600 . ?
C24B H24A 0.9600 . ?
C24B H24B 0.9600 . ?
C24B H24C 0.9600 . ?
C26A H26A 0.9600 . ?
C26A H26B 0.9600 . ?
C26A H26C 0.9600 . ?
C23B H23D 0.9600 . ?
C23B H23E 0.9600 . ?
C23B H23F 0.9600 . ?
